data_7026829
loop_
_publ_author_name
'Chen, Yang'
'Wang, Zi-Ou'
'Yang, Zhou'
'Ren, Zhi-Gang'
'Li, Hong-Xi'
'Lang, Jian-Ping'

_publ_section_title
;
 Unique assembly of low-dimensional viologen iodoplumbates and their
 improved semiconducting properties.
;
_journal_issue 40
_journal_name_full 'Dalton transactions (Cambridge, England : 2003)'
_journal_page_first 9476
_journal_page_last 9479
_journal_paper_doi 10.1039/c0dt00757a
_journal_volume 39
_journal_year 2010
_chemical_formula_moiety 'I14 Pb5, 2(C24 H22 N2)'
_chemical_formula_sum 'C48 H44 I14 N4 Pb5'
_chemical_formula_weight 3489.47
_chemical_name_systematic
;
?
;
_space_group_IT_number 15
_symmetry_cell_setting monoclinic
_symmetry_space_group_name_Hall '-C 2yc'
_symmetry_space_group_name_H-M 'C 1 2/c 1'
_atom_sites_solution_hydrogens geom
_atom_sites_solution_primary direct
_atom_sites_solution_secondary difmap
_audit_creation_method SHELXL-97
_cell_angle_alpha 90.00
_cell_angle_beta 121.81(3)
_cell_angle_gamma 90.00
_cell_formula_units_Z 4
_cell_length_a 25.295(5)
_cell_length_b 21.605(4)
_cell_length_c 15.649(3)
_cell_measurement_reflns_used 15786
_cell_measurement_temperature 223(2)
_cell_measurement_theta_max 27.5320
_cell_measurement_theta_min 2.9953
_cell_volume 7268(3)
_computing_cell_refinement 'CrystalClear, Ver. 1.30 (Rigaku/MSC, 2001)'
_computing_data_collection 'CrystalClear, Ver. 1.30 (Rigaku/MSC, 2001)'
_computing_data_reduction 'CrystalStructure, Ver. 3.60 (Rigaku/MSC, 2004)'
_computing_molecular_graphics 'ORTEPII (Johnson, 1976)'
_computing_publication_material SHELXL97
_computing_structure_refinement 'SHELXL-97 (Sheldrick, 1997)'
_computing_structure_solution 'SHELXS-97 (Sheldrick, 1990)'
_diffrn_ambient_temperature 223(2)
_diffrn_measured_fraction_theta_full 0.990
_diffrn_measured_fraction_theta_max 0.990
_diffrn_measurement_device_type 'Rigaku MercuryCCD area detector'
_diffrn_measurement_method \w
_diffrn_radiation_monochromator graphite
_diffrn_radiation_source 'fine-focus sealed tube'
_diffrn_radiation_type MoK\a
_diffrn_radiation_wavelength 0.71073
_diffrn_reflns_av_R_equivalents 0.0528
_diffrn_reflns_av_sigmaI/netI 0.0592
_diffrn_reflns_limit_h_max 30
_diffrn_reflns_limit_h_min -26
_diffrn_reflns_limit_k_max 24
_diffrn_reflns_limit_k_min -25
_diffrn_reflns_limit_l_max 18
_diffrn_reflns_limit_l_min -17
_diffrn_reflns_number 17243
_diffrn_reflns_theta_full 25.00
_diffrn_reflns_theta_max 25.00
_diffrn_reflns_theta_min 3.03
_diffrn_standards_decay_% 0
_diffrn_standards_interval_count 0
_diffrn_standards_interval_time 0
_diffrn_standards_number 0
_exptl_absorpt_coefficient_mu 17.522
_exptl_absorpt_correction_T_max 0.072
_exptl_absorpt_correction_T_min 0.054
_exptl_absorpt_correction_type multi-scan
_exptl_absorpt_process_details 'Jacobson, R. (1998) Private communication to Rigaku Company, Tokyo, Japan.'
_exptl_crystal_colour Red
_exptl_crystal_density_diffrn 3.189
_exptl_crystal_density_method 'not measured'
_exptl_crystal_description Block
_exptl_crystal_F_000 6048
_exptl_crystal_size_max 0.17
_exptl_crystal_size_mid 0.15
_exptl_crystal_size_min 0.15
_refine_diff_density_max 1.325
_refine_diff_density_min -1.528
_refine_diff_density_rms 0.382
_refine_ls_extinction_coef 0.000139(13)
_refine_ls_extinction_expression Fc^*^=kFc[1+0.001xFc^2^\l^3^/sin(2\q)]^-1/4^
_refine_ls_extinction_method SHELXL
_refine_ls_goodness_of_fit_ref 0.965
_refine_ls_hydrogen_treatment constr
_refine_ls_matrix_type full
_refine_ls_number_parameters 155
_refine_ls_number_reflns 6345
_refine_ls_number_restraints 241
_refine_ls_restrained_S_all 0.948
_refine_ls_R_factor_all 0.0664
_refine_ls_R_factor_gt 0.0487
_refine_ls_shift/su_max 0.035
_refine_ls_shift/su_mean 0.004
_refine_ls_structure_factor_coef Fsqd
_refine_ls_weighting_details 'calc w=1/[\s^2^(Fo^2^)+(0.0694P)^2^+0.0000P] where P=(Fo^2^+2Fc^2^)/3'
_refine_ls_weighting_scheme calc
_refine_ls_wR_factor_gt 0.1156
_refine_ls_wR_factor_ref 0.1235
_reflns_number_gt 4728
_reflns_number_total 6345
_reflns_threshold_expression >2sigma(I)
_cod_data_source_file c0dt00757a.txt
_cod_data_source_block 2
_cod_depositor_comments
;
The following automatic conversions were performed:

'_symmetry_cell_setting' value 'Monoclinic' changed to 'monoclinic'
according to /home/saulius/struct/CIF-dictionaries/cif_core.dic
dictionary named 'cif_core.dic' version 2.4.2 from 2011-04-26.

Automatic conversion script
Id: cif_fix_values 1891 2012-01-12 08:04:46Z andrius 
;
_cod_original_sg_symbol_H-M 'C 2/c'
_cod_database_code 7026829

loop_
_symmetry_equiv_pos_as_xyz
'x, y, z'
'-x, y, -z+1/2'
'x+1/2, y+1/2, z'
'-x+1/2, y+1/2, -z+1/2'
'-x, -y, -z'
'x, -y, z-1/2'
'-x+1/2, -y+1/2, -z'
'x+1/2, -y+1/2, z-1/2'

loop_
_atom_site_label
_atom_site_type_symbol
_atom_site_fract_x
_atom_site_fract_y
_atom_site_fract_z
_atom_site_U_iso_or_equiv
_atom_site_adp_type
_atom_site_occupancy
_atom_site_symmetry_multiplicity
_atom_site_calc_flag
_atom_site_refinement_flags
Pb1 Pb 0.0000 0.55206(3) 0.2500 0.03368(18) Uani 1 2 d S
Pb2 Pb 0.09751(2) 0.55165(2) 0.59183(3) 0.03510(15) Uani 1 1 d .
Pb3 Pb 0.19497(2) 0.43035(2) 0.44056(4) 0.04046(16) Uani 1 1 d .
I1 I -0.13013(4) 0.55398(4) 0.24213(7) 0.0433(2) Uani 1 1 d .
I2 I -0.05954(5) 0.65518(4) 0.07985(6) 0.0459(2) Uani 1 1 d .
I3 I 0.04267(4) 0.43907(4) 0.41718(6) 0.0388(2) Uani 1 1 d .
I4 I 0.16521(5) 0.65818(4) 0.75003(7) 0.0517(3) Uani 1 1 d .
I5 I 0.22303(4) 0.52793(4) 0.61308(6) 0.0396(2) Uani 1 1 d .
I6 I 0.24315(5) 0.32212(4) 0.57948(7) 0.0568(3) Uani 1 1 d .
I7 I 0.32601(5) 0.45365(4) 0.49363(8) 0.0525(3) Uani 1 1 d .
N1 N 0.2907(5) 0.6393(4) 0.3800(7) 0.0638(11) Uani 1 1 d GU
C1 C 0.2942(5) 0.7020(4) 0.3634(7) 0.0638(11) Uani 1 1 d GU
H1A H 0.3070 0.7146 0.3196 0.077 Uiso 1 1 calc R
C2 C 0.2787(5) 0.7459(3) 0.4114(8) 0.0638(11) Uani 1 1 d GU
H2A H 0.2810 0.7883 0.4001 0.077 Uiso 1 1 calc R
C3 C 0.2596(5) 0.7272(4) 0.4761(8) 0.0638(11) Uani 1 1 d GU
C4 C 0.2562(5) 0.6646(4) 0.4927(7) 0.0638(11) Uani 1 1 d GU
H4A H 0.2433 0.6519 0.5364 0.077 Uiso 1 1 calc R
C5 C 0.2717(5) 0.6206(3) 0.4447(7) 0.0638(11) Uani 1 1 d GU
H5A H 0.2693 0.5782 0.4559 0.077 Uiso 1 1 calc R
C6 C 0.3053(8) 0.5923(7) 0.3248(13) 0.0638(11) Uani 1 1 d U
H6A H 0.2933 0.5511 0.3349 0.077 Uiso 1 1 calc R
H6B H 0.2809 0.6015 0.2526 0.077 Uiso 1 1 calc R
C7 C 0.3720(4) 0.5920(5) 0.3593(7) 0.0638(11) Uani 1 1 d GU
C8 C 0.4180(5) 0.6019(5) 0.4595(7) 0.0638(11) Uani 1 1 d GU
H8A H 0.4069 0.6111 0.5067 0.077 Uiso 1 1 calc R
C9 C 0.4803(4) 0.5983(5) 0.4897(5) 0.0638(11) Uani 1 1 d GU
H9A H 0.5114 0.6050 0.5574 0.077 Uiso 1 1 calc R
C10 C 0.4967(4) 0.5848(5) 0.4198(7) 0.0638(11) Uani 1 1 d GU
H10A H 0.5389 0.5823 0.4403 0.077 Uiso 1 1 calc R
C11 C 0.4508(5) 0.5748(4) 0.3197(7) 0.0638(11) Uani 1 1 d GU
H11A H 0.4619 0.5657 0.2725 0.077 Uiso 1 1 calc R
C12 C 0.3884(4) 0.5784(5) 0.2895(6) 0.0638(11) Uani 1 1 d GU
H12A H 0.3573 0.5717 0.2218 0.077 Uiso 1 1 calc R
N2 N 0.4021(10) 0.7358(7) 0.9795(16) 0.110(2) Uani 1 1 d DU
C13 C 0.3777(12) 0.7135(8) 1.029(2) 0.110(2) Uani 1 1 d DU
H13A H 0.3365 0.6990 0.9949 0.132 Uiso 1 1 calc R
C14 C 0.4148(12) 0.7115(8) 1.136(2) 0.110(2) Uani 1 1 d DU
H14A H 0.3967 0.6961 1.1706 0.132 Uiso 1 1 calc R
C15 C 0.4789(12) 0.7319(9) 1.1939(17) 0.110(2) Uani 1 1 d DU
C16 C 0.4999(12) 0.7534(10) 1.1276(19) 0.110(2) Uani 1 1 d DU
H16A H 0.5419 0.7632 1.1536 0.132 Uiso 1 1 calc R
C17 C 0.4550(12) 0.7590(10) 1.023(2) 0.110(2) Uani 1 1 d DU
H17A H 0.4661 0.7820 0.9839 0.132 Uiso 1 1 calc R
C18 C 0.3674(10) 0.7384(10) 0.8611(17) 0.110(2) Uani 1 1 d DU
H18A H 0.3229 0.7336 0.8351 0.132 Uiso 1 1 calc R
H18B H 0.3731 0.7804 0.8435 0.132 Uiso 1 1 calc R
C19 C 0.3809(7) 0.6997(11) 0.8091(14) 0.110(2) Uani 1 1 d DU
C20 C 0.3648(10) 0.6354(10) 0.7999(17) 0.110(2) Uani 1 1 d DU
H20A H 0.3434 0.6178 0.8281 0.132 Uiso 1 1 calc R
C21 C 0.3840(10) 0.6016(10) 0.7456(18) 0.110(2) Uani 1 1 d DU
H21A H 0.3743 0.5592 0.7377 0.132 Uiso 1 1 calc R
C22 C 0.4154(10) 0.6233(8) 0.7017(17) 0.110(2) Uani 1 1 d DU
H22A H 0.4309 0.5985 0.6703 0.132 Uiso 1 1 calc R
C23 C 0.4209(11) 0.6866(8) 0.7108(18) 0.110(2) Uani 1 1 d DU
H23A H 0.4352 0.7060 0.6730 0.132 Uiso 1 1 calc R
C24 C 0.4091(11) 0.7235(11) 0.7646(18) 0.110(2) Uani 1 1 d DU
H24A H 0.4201 0.7656 0.7718 0.132 Uiso 1 1 calc R

loop_
_atom_site_aniso_label
_atom_site_aniso_U_11
_atom_site_aniso_U_22
_atom_site_aniso_U_33
_atom_site_aniso_U_23
_atom_site_aniso_U_13
_atom_site_aniso_U_12
Pb1 0.0330(4) 0.0397(4) 0.0274(3) 0.000 0.0153(3) 0.000
Pb2 0.0351(3) 0.0408(3) 0.0300(3) -0.00080(19) 0.0176(2) -0.00271(19)
Pb3 0.0393(3) 0.0460(3) 0.0375(3) 0.0011(2) 0.0213(3) 0.0026(2)
I1 0.0387(5) 0.0507(5) 0.0445(5) 0.0111(4) 0.0246(4) 0.0034(4)
I2 0.0624(6) 0.0376(4) 0.0344(5) 0.0009(3) 0.0233(5) -0.0007(4)
I3 0.0368(5) 0.0401(4) 0.0371(5) 0.0002(3) 0.0177(4) 0.0002(3)
I4 0.0759(7) 0.0408(5) 0.0368(5) -0.0044(4) 0.0287(5) -0.0104(4)
I5 0.0364(5) 0.0434(4) 0.0427(5) -0.0018(4) 0.0233(4) -0.0016(3)
I6 0.0752(8) 0.0450(5) 0.0479(6) 0.0026(4) 0.0310(6) -0.0070(5)
I7 0.0475(6) 0.0517(5) 0.0713(7) 0.0035(5) 0.0402(6) 0.0054(4)
N1 0.064(3) 0.070(3) 0.063(3) 0.002(2) 0.037(2) -0.002(2)
C1 0.064(3) 0.070(3) 0.063(3) 0.002(2) 0.037(2) -0.002(2)
C2 0.064(3) 0.070(3) 0.063(3) 0.002(2) 0.037(2) -0.002(2)
C3 0.064(3) 0.070(3) 0.063(3) 0.002(2) 0.037(2) -0.002(2)
C4 0.064(3) 0.070(3) 0.063(3) 0.002(2) 0.037(2) -0.002(2)
C5 0.064(3) 0.070(3) 0.063(3) 0.002(2) 0.037(2) -0.002(2)
C6 0.064(3) 0.070(3) 0.063(3) 0.002(2) 0.037(2) -0.002(2)
C7 0.064(3) 0.070(3) 0.063(3) 0.002(2) 0.037(2) -0.002(2)
C8 0.064(3) 0.070(3) 0.063(3) 0.002(2) 0.037(2) -0.002(2)
C9 0.064(3) 0.070(3) 0.063(3) 0.002(2) 0.037(2) -0.002(2)
C10 0.064(3) 0.070(3) 0.063(3) 0.002(2) 0.037(2) -0.002(2)
C11 0.064(3) 0.070(3) 0.063(3) 0.002(2) 0.037(2) -0.002(2)
C12 0.064(3) 0.070(3) 0.063(3) 0.002(2) 0.037(2) -0.002(2)
N2 0.105(5) 0.100(4) 0.137(5) 0.032(4) 0.073(4) 0.012(4)
C13 0.105(5) 0.100(4) 0.137(5) 0.032(4) 0.073(4) 0.012(4)
C14 0.105(5) 0.100(4) 0.137(5) 0.032(4) 0.073(4) 0.012(4)
C15 0.105(5) 0.100(4) 0.137(5) 0.032(4) 0.073(4) 0.012(4)
C16 0.105(5) 0.100(4) 0.137(5) 0.032(4) 0.073(4) 0.012(4)
C17 0.105(5) 0.100(4) 0.137(5) 0.032(4) 0.073(4) 0.012(4)
C18 0.105(5) 0.100(4) 0.137(5) 0.032(4) 0.073(4) 0.012(4)
C19 0.105(5) 0.100(4) 0.137(5) 0.032(4) 0.073(4) 0.012(4)
C20 0.105(5) 0.100(4) 0.137(5) 0.032(4) 0.073(4) 0.012(4)
C21 0.105(5) 0.100(4) 0.137(5) 0.032(4) 0.073(4) 0.012(4)
C22 0.105(5) 0.100(4) 0.137(5) 0.032(4) 0.073(4) 0.012(4)
C23 0.105(5) 0.100(4) 0.137(5) 0.032(4) 0.073(4) 0.012(4)
C24 0.105(5) 0.100(4) 0.137(5) 0.032(4) 0.073(4) 0.012(4)

loop_
_atom_type_symbol
_atom_type_description
_atom_type_scat_dispersion_real
_atom_type_scat_dispersion_imag
_atom_type_scat_source
C C 0.0033 0.0016 'International Tables Vol C Tables 4.2.6.8 and 6.1.1.4'
H H 0.0000 0.0000 'International Tables Vol C Tables 4.2.6.8 and 6.1.1.4'
N N 0.0061 0.0033 'International Tables Vol C Tables 4.2.6.8 and 6.1.1.4'
I I -0.4742 1.8119 'International Tables Vol C Tables 4.2.6.8 and 6.1.1.4'
Pb Pb -3.3944 10.1111 'International Tables Vol C Tables 4.2.6.8 and 6.1.1.4'

loop_
_geom_angle_atom_site_label_1
_geom_angle_atom_site_label_2
_geom_angle_atom_site_label_3
_geom_angle
_geom_angle_site_symmetry_1
_geom_angle_site_symmetry_3
I2 Pb1 I2 90.95(4) 2 .
I2 Pb1 I1 86.31(3) 2 2
I2 Pb1 I1 92.65(3) . 2
I2 Pb1 I1 92.65(3) 2 .
I2 Pb1 I1 86.31(3) . .
I1 Pb1 I1 178.53(4) 2 .
I2 Pb1 I3 172.30(2) 2 2
I2 Pb1 I3 92.39(3) . 2
I1 Pb1 I3 86.61(3) 2 2
I1 Pb1 I3 94.48(3) . 2
I2 Pb1 I3 92.39(3) 2 .
I2 Pb1 I3 172.30(2) . .
I1 Pb1 I3 94.48(3) 2 .
I1 Pb1 I3 86.61(3) . .
I3 Pb1 I3 85.16(4) 2 .
I5 Pb2 I4 86.20(4) . .
I5 Pb2 I1 89.07(3) . 5_566
I4 Pb2 I1 94.69(3) . 5_566
I5 Pb2 I2 92.47(3) . 2
I4 Pb2 I2 87.00(3) . 2
I1 Pb2 I2 177.79(3) 5_566 2
I5 Pb2 I3 85.81(3) . .
I4 Pb2 I3 171.55(3) . .
I1 Pb2 I3 87.92(3) 5_566 .
I2 Pb2 I3 90.60(3) 2 .
I6 Pb3 I7 87.85(4) . .
I6 Pb3 I5 94.47(3) . .
I7 Pb3 I5 86.25(4) . .
I6 Pb3 I4 90.87(3) . 6_565
I7 Pb3 I4 92.30(4) . 6_565
I5 Pb3 I4 174.40(3) . 6_565
Pb2 I1 Pb1 97.91(3) 5_566 .
Pb1 I2 Pb2 90.76(3) . 2
Pb1 I3 Pb2 86.10(3) . .
Pb2 I4 Pb3 93.31(3) . 6_566
Pb2 I5 Pb3 105.27(4) . .
C1 N1 C5 120.0 . .
C1 N1 C6 119.5(8) . .
C5 N1 C6 120.5(8) . .
N1 C1 C2 120.0 . .
N1 C1 H1A 120.0 . .
C2 C1 H1A 120.0 . .
C3 C2 C1 120.0 . .
C3 C2 H2A 120.0 . .
C1 C2 H2A 120.0 . .
C4 C3 C2 120.0 . .
C4 C3 C3 119.1(12) . 7_566
C2 C3 C3 120.8(12) . 7_566
C5 C4 C3 120.0 . .
C5 C4 H4A 120.0 . .
C3 C4 H4A 120.0 . .
C4 C5 N1 120.0 . .
C4 C5 H5A 120.0 . .
N1 C5 H5A 120.0 . .
C7 C6 N1 111.9(12) . .
C7 C6 H6A 109.2 . .
N1 C6 H6A 109.2 . .
C7 C6 H6B 109.2 . .
N1 C6 H6B 109.2 . .
H6A C6 H6B 107.9 . .
C8 C7 C12 120.0 . .
C8 C7 C6 121.9(9) . .
C12 C7 C6 118.0(9) . .
C7 C8 C9 120.0 . .
C7 C8 H8A 120.0 . .
C9 C8 H8A 120.0 . .
C10 C9 C8 120.0 . .
C10 C9 H9A 120.0 . .
C8 C9 H9A 120.0 . .
C9 C10 C11 120.0 . .
C9 C10 H10A 120.0 . .
C11 C10 H10A 120.0 . .
C10 C11 C12 120.0 . .
C10 C11 H11A 120.0 . .
C12 C11 H11A 120.0 . .
C11 C12 C7 120.0 . .
C11 C12 H12A 120.0 . .
C7 C12 H12A 120.0 . .
C17 N2 C13 122(3) . .
C17 N2 C18 114(2) . .
C13 N2 C18 124(2) . .
N2 C13 C14 119(2) . .
N2 C13 H13A 120.6 . .
C14 C13 H13A 120.6 . .
C13 C14 C15 124(2) . .
C13 C14 H14A 118.0 . .
C15 C14 H14A 118.0 . .
C14 C15 C16 111(2) . .
C14 C15 C15 127(2) . 2_657
C16 C15 C15 122(3) . 2_657
C17 C16 C15 118(2) . .
C17 C16 H16A 120.9 . .
C15 C16 H16A 120.9 . .
N2 C17 C16 125(2) . .
N2 C17 H17A 117.5 . .
C16 C17 H17A 117.6 . .
C19 C18 N2 122.2(13) . .
C19 C18 H18A 106.8 . .
N2 C18 H18A 106.8 . .
C19 C18 H18B 106.8 . .
N2 C18 H18B 106.8 . .
H18A C18 H18B 106.6 . .
C18 C19 C24 117(2) . .
C18 C19 C20 121(2) . .
C24 C19 C20 122(2) . .
C21 C20 C19 114(2) . .
C21 C20 H20A 123.2 . .
C19 C20 H20A 123.2 . .
C22 C21 C20 127(2) . .
C22 C21 H21A 116.3 . .
C20 C21 H21A 116.3 . .
C23 C22 C21 110(2) . .
C23 C22 H22A 125.1 . .
C21 C22 H22A 125.1 . .
C24 C23 C22 129(2) . .
C24 C23 H23A 115.4 . .
C22 C23 H23A 115.5 . .
C23 C24 C19 118(2) . .
C23 C24 H24A 121.1 . .
C19 C24 H24A 121.0 . .

loop_
_geom_bond_atom_site_label_1
_geom_bond_atom_site_label_2
_geom_bond_distance
_geom_bond_site_symmetry_2
Pb1 I2 3.1770(12) 2
Pb1 I2 3.1770(12) .
Pb1 I1 3.2288(11) 2
Pb1 I1 3.2288(11) .
Pb1 I3 3.3154(11) 2
Pb1 I3 3.3154(11) .
Pb2 I5 3.0561(11) .
Pb2 I4 3.1447(12) .
Pb2 I1 3.2218(11) 5_566
Pb2 I2 3.2285(11) 2
Pb2 I3 3.3635(11) .
Pb3 I6 2.9810(12) .
Pb3 I7 3.0047(13) .
Pb3 I5 3.1964(11) .
Pb3 I4 3.2785(11) 6_565
I1 Pb2 3.2218(11) 5_566
I2 Pb2 3.2285(11) 2
I4 Pb3 3.2785(11) 6_566
N1 C1 1.3900 .
N1 C5 1.3900 .
N1 C6 1.501(16) .
C1 C2 1.3900 .
C1 H1A 0.9400 .
C2 C3 1.3900 .
C2 H2A 0.9400 .
C3 C4 1.3900 .
C3 C3 1.46594 7_566
C4 C5 1.3900 .
C4 H4A 0.9400 .
C5 H5A 0.9400 .
C6 C7 1.475(18) .
C6 H6A 0.9800 .
C6 H6B 0.9800 .
C7 C8 1.3900 .
C7 C12 1.3900 .
C8 C9 1.3900 .
C8 H8A 0.9400 .
C9 C10 1.3900 .
C9 H9A 0.9400 .
C10 C11 1.3900 .
C10 H10A 0.9400 .
C11 C12 1.3900 .
C11 H11A 0.9400 .
C12 H12A 0.9400 .
N2 C17 1.24(3) .
N2 C13 1.31(2) .
N2 C18 1.58(3) .
C13 C14 1.42(3) .
C13 H13A 0.9400 .
C14 C15 1.45(3) .
C14 H14A 0.9400 .
C15 C16 1.47(4) .
C15 C15 1.50(5) 2_657
C16 C17 1.42(3) .
C16 H16A 0.9400 .
C17 H17A 0.9400 .
C18 C19 1.33(3) .
C18 H18A 0.9800 .
C18 H18B 0.9800 .
C19 C24 1.34(3) .
C19 C20 1.43(3) .
C20 C21 1.39(3) .
C20 H20A 0.9400 .
C21 C22 1.38(4) .
C21 H21A 0.9400 .
C22 C23 1.37(2) .
C22 H22A 0.9400 .
C23 C24 1.30(3) .
C23 H23A 0.9400 .
C24 H24A 0.9400 .
